data_1572991
loop_
_publ_author_name
'Khamrang, Themmila'
'Kannan, A.'
'Hemamalini, Madhukar'
'Tahir, Muhammad Nawaz'
'Antony, G. Jerald Maria'
'Saravanan, Dhandayutham'

_publ_section_title
;
 (1H-Benzodiazol-2-ylmethyl)diethylamine
;
_journal_coeditor_code HB4488
_journal_issue 10
_journal_name_full IUCrData
_journal_paper_doi 10.1107/S241431462401006X
_journal_volume 9
_journal_year 2024
_chemical_absolute_configuration unk
_chemical_formula_iupac 'C12 H17 N3'
_chemical_formula_moiety 'C12 H17 N3'
_chemical_formula_sum 'C12 H17 N3'
_chemical_formula_weight 203.28
_chemical_name_systematic
;
(1<i>H</i>-Benzodiazol-2-ylmethyl)diethylamine
;
_space_group_crystal_system orthorhombic
_space_group_IT_number 29
_space_group_name_Hall 'P 2c -2ac'
_space_group_name_H-M_alt 'P c a 21'
_atom_sites_solution_hydrogens geom
_atom_sites_solution_primary dual
_audit_creation_method SHELXL-2018/3
_cell_angle_alpha 90
_cell_angle_beta 90
_cell_angle_gamma 90
_cell_formula_units_Z 4
_cell_length_a 7.9290(7)
_cell_length_b 15.3027(15)
_cell_length_c 10.0486(6)
_cell_measurement_reflns_used 9307
_cell_measurement_temperature 293(2)
_cell_measurement_theta_max 26.359
_cell_measurement_theta_min 3.477
_cell_volume 1219.25(18)
_computing_cell_refinement
;
CrysAlis PRO (Agilent, 2012)
;
_computing_data_collection
;
CrysAlis PRO (Agilent, 2012)
;
_computing_data_reduction
;
CrysAlis PRO (Agilent, 2012)
;
_computing_molecular_graphics
;
PLATON (Spek, 2020)
;
_computing_publication_material
;
PLATON (Spek, 2020)
;
_computing_structure_refinement
;
<i>SHELXL2018/3</i> (Sheldrick, 2015b)
;
_computing_structure_solution
;
<i>SHELXT2014/5</i> (Sheldrick, 2015a)
;
_diffrn_ambient_temperature 293(2)
_diffrn_measured_fraction_theta_full 0.997
_diffrn_measured_fraction_theta_max 0.887
_diffrn_measurement_device_type 'Agilent Xcalibur, Atlas, Gemini'
_diffrn_measurement_method '\w scans'
_diffrn_radiation_type MoK\a
_diffrn_radiation_wavelength 0.71073
_diffrn_reflns_av_R_equivalents 0.0355
_diffrn_reflns_av_unetI/netI 0.0552
_diffrn_reflns_limit_h_max 8
_diffrn_reflns_limit_h_min -10
_diffrn_reflns_limit_k_max 20
_diffrn_reflns_limit_k_min -8
_diffrn_reflns_limit_l_max 13
_diffrn_reflns_limit_l_min -8
_diffrn_reflns_number 3304
_diffrn_reflns_theta_full 25.242
_diffrn_reflns_theta_max 28.655
_diffrn_reflns_theta_min 3.534
_diffrn_source 'fine-focus sealed tube'
_diffrn_standards_decay_% 0
_diffrn_standards_interval_count 0
_diffrn_standards_interval_time 0
_diffrn_standards_number 0
_exptl_absorpt_coefficient_mu 0.068
_exptl_absorpt_correction_T_max 0.5778
_exptl_absorpt_correction_T_min 0.5069
_exptl_absorpt_correction_type analytical
_exptl_absorpt_process_details
;
(SADABS; Krause <i>et al.</i>,  2015)
;
_exptl_crystal_colour colouress
_exptl_crystal_density_diffrn 1.107
_exptl_crystal_density_method 'not measured'
_exptl_crystal_description block
_exptl_crystal_F_000 440
_exptl_crystal_size_max 0.360
_exptl_crystal_size_mid 0.327
_exptl_crystal_size_min 0.295
_refine_diff_density_max 0.105
_refine_diff_density_min -0.101
_refine_ls_abs_structure_details
;
Flack <i>x</i> determined using 249 quotients
[(<i>I</i>^+^)-(<i>I</i>^-^)]/[(<i>I</i>^+^)+(<i>I</i>^-^)]
(Parsons <i>et al.</i>,  2013)
;
_refine_ls_abs_structure_Flack -1.1(10)
_refine_ls_extinction_method none
_refine_ls_goodness_of_fit_ref 1.181
_refine_ls_hydrogen_treatment constr
_refine_ls_matrix_type full
_refine_ls_number_parameters 158
_refine_ls_number_reflns 2135
_refine_ls_number_restraints 41
_refine_ls_restrained_S_all 1.180
_refine_ls_R_factor_all 0.1390
_refine_ls_R_factor_gt 0.0657
_refine_ls_shift/su_max 0.000
_refine_ls_shift/su_mean 0.000
_refine_ls_structure_factor_coef Fsqd
_refine_ls_weighting_details 'w=1/[\s^2^(Fo^2^)+(0.0388P)^2^] where P=(Fo^2^+2Fc^2^)/3'
_refine_ls_weighting_scheme calc
_refine_ls_wR_factor_gt 0.1101
_refine_ls_wR_factor_ref 0.1296
_reflns_number_gt 1138
_reflns_number_total 2135
_reflns_threshold_expression 'I > 2\s(I)'
_cod_data_source_file hb4488.cif
_cod_data_source_block I
_cod_database_code 1572991
_shelx_space_group_comment
;
The symmetry employed for this shelxl refinement is uniquely defined
by the following loop, which should always be used as a source of
symmetry information in preference to the above space-group names.
They are only intended as comments.
;
_shelx_estimated_absorpt_t_min 0.976
_shelx_estimated_absorpt_t_max 0.980

loop_
_space_group_symop_operation_xyz
'x, y, z'
'-x, -y, z+1/2'
'x+1/2, -y, z'
'-x+1/2, y, z+1/2'

loop_
_atom_site_type_symbol
_atom_site_label
_atom_site_fract_x
_atom_site_fract_y
_atom_site_fract_z
_atom_site_U_iso_or_equiv
_atom_site_adp_type
_atom_site_calc_flag
_atom_site_occupancy
_atom_site_disorder_assembly
_atom_site_disorder_group
N N1 0.2389(4) 0.3102(2) 0.0373(3) 0.0597(10) Uani d 1 . .
H H1 0.284732 0.301682 0.113816 0.072 Uiso calc 1 . .
N N2 0.1987(4) 0.3027(3) -0.1813(3) 0.0659(11) Uani d 1 . .
N N3 0.5022(5) 0.1850(4) 0.0249(4) 0.0951(15) Uani d 1 . .
C C1 0.0952(5) 0.3570(3) 0.0120(3) 0.0515(11) Uani d 1 . .
C C2 -0.0116(6) 0.4053(3) 0.0930(4) 0.0648(13) Uani d 1 . .
H H2 0.005609 0.408829 0.184357 0.078 Uiso calc 1 . .
C C3 -0.1425(6) 0.4474(3) 0.0331(5) 0.0761(14) Uani d 1 . .
H H3 -0.216070 0.480461 0.084546 0.091 Uiso calc 1 . .
C C4 -0.1685(6) 0.4418(3) -0.1041(4) 0.0791(15) Uani d 1 . .
H H4 -0.259316 0.471219 -0.141747 0.095 Uiso calc 1 . .
C C5 -0.0640(6) 0.3942(3) -0.1845(4) 0.0739(14) Uani d 1 . .
H H5 -0.083221 0.390253 -0.275557 0.089 Uiso calc 1 . .
C C6 0.0716(5) 0.3521(3) -0.1255(3) 0.0570(13) Uani d 1 . .
C C7 0.2952(5) 0.2799(3) -0.0819(4) 0.0643(12) Uani d 1 . .
C C8 0.4587(6) 0.2325(4) -0.0949(4) 0.0909(17) Uani d 1 . .
H H8A 0.451582 0.191793 -0.168709 0.109 Uiso calc 1 . .
H H8B 0.547429 0.274120 -0.114689 0.109 Uiso calc 1 . .
C C9 0.3974(11) 0.1078(5) 0.0413(6) 0.131(2) Uani d 1 . .
H H9A 0.436683 0.062760 -0.019218 0.158 Uiso calc 1 . .
H H9B 0.282447 0.122226 0.016695 0.158 Uiso calc 1 . .
C C10 0.3979(10) 0.0716(5) 0.1815(7) 0.165(3) Uani d 1 . .
H H10A 0.386626 0.118764 0.243885 0.248 Uiso calc 1 . .
H H10B 0.502133 0.041431 0.197381 0.248 Uiso calc 1 . .
H H10C 0.305414 0.031777 0.192073 0.248 Uiso calc 1 . .
C C11A 0.6923(15) 0.1942(10) 0.0568(12) 0.099(5) Uani d 0.582(15) A 1
H H11A 0.722510 0.255582 0.058529 0.118 Uiso calc 0.582(15) A 1
H H11B 0.714977 0.169826 0.144064 0.118 Uiso calc 0.582(15) A 1
C C12A 0.797(2) 0.1479(12) -0.0451(15) 0.136(6) Uani d 0.582(15) A 1
H H12A 0.756247 0.089389 -0.056573 0.205 Uiso calc 0.582(15) A 1
H H12B 0.912622 0.146040 -0.015698 0.205 Uiso calc 0.582(15) A 1
H H12C 0.790966 0.178585 -0.128247 0.205 Uiso calc 0.582(15) A 1
C C11B 0.6574(15) 0.1307(12) 0.0073(17) 0.096(6) Uani d 0.418(15) A 2
H H11C 0.664688 0.106808 -0.081926 0.116 Uiso calc 0.418(15) A 2
H H11D 0.662348 0.083481 0.071549 0.116 Uiso calc 0.418(15) A 2
C C12B 0.793(3) 0.1976(13) 0.032(3) 0.121(8) Uani d 0.418(15) A 2
H H12D 0.789364 0.241313 -0.036326 0.181 Uiso calc 0.418(15) A 2
H H12E 0.901286 0.169560 0.031495 0.181 Uiso calc 0.418(15) A 2
H H12F 0.774788 0.224638 0.117173 0.181 Uiso calc 0.418(15) A 2

loop_
_atom_site_aniso_label
_atom_site_aniso_U_11
_atom_site_aniso_U_22
_atom_site_aniso_U_33
_atom_site_aniso_U_12
_atom_site_aniso_U_13
_atom_site_aniso_U_23
N1 0.0612(18) 0.085(3) 0.0325(16) 0.003(2) -0.0023(16) -0.0003(19)
N2 0.074(2) 0.093(3) 0.0311(17) 0.014(2) -0.0006(17) 0.0026(19)
N3 0.078(3) 0.131(4) 0.076(2) 0.027(3) 0.008(2) 0.032(3)
C1 0.057(2) 0.059(3) 0.039(2) -0.002(2) 0.0025(18) 0.004(2)
C2 0.073(3) 0.074(3) 0.048(2) -0.001(3) 0.010(2) -0.003(2)
C3 0.075(3) 0.078(4) 0.075(3) 0.010(3) 0.021(3) 0.003(3)
C4 0.075(3) 0.093(4) 0.070(3) 0.017(3) -0.003(2) 0.020(3)
C5 0.073(3) 0.093(4) 0.056(3) 0.001(3) -0.008(2) 0.008(3)
C6 0.061(3) 0.071(4) 0.040(2) 0.000(3) 0.0020(18) 0.004(2)
C7 0.067(2) 0.086(3) 0.040(2) 0.011(2) 0.0071(19) 0.001(2)
C8 0.084(3) 0.136(5) 0.053(3) 0.039(3) 0.013(2) 0.012(3)
C9 0.190(7) 0.100(6) 0.104(5) 0.027(5) 0.003(5) 0.005(5)
C10 0.234(9) 0.131(6) 0.130(6) 0.009(6) 0.029(6) 0.039(5)
C11A 0.070(8) 0.105(12) 0.120(10) 0.009(10) -0.007(7) 0.007(8)
C12A 0.107(11) 0.139(14) 0.163(14) 0.027(11) 0.024(11) 0.012(11)
C11B 0.070(9) 0.121(16) 0.098(10) 0.006(10) 0.000(8) 0.014(10)
C12B 0.066(11) 0.121(19) 0.18(2) -0.007(15) -0.020(16) 0.022(16)

loop_
_atom_type_symbol
_atom_type_description
_atom_type_scat_dispersion_real
_atom_type_scat_dispersion_imag
_atom_type_scat_source
C C 0.0033 0.0016 'International Tables Vol C Tables 4.2.6.8 and 6.1.1.4'
H H 0.0000 0.0000 'International Tables Vol C Tables 4.2.6.8 and 6.1.1.4'
N N 0.0061 0.0033 'International Tables Vol C Tables 4.2.6.8 and 6.1.1.4'

loop_
_geom_angle_atom_site_label_1
_geom_angle_atom_site_label_2
_geom_angle_atom_site_label_3
_geom_angle_site_symmetry_1
_geom_angle_site_symmetry_3
_geom_angle
_geom_angle_publ_flag
C7 N1 C1 . . 106.7(3) ?
C7 N1 H1 . . 126.7 ?
C1 N1 H1 . . 126.7 ?
C7 N2 C6 . . 105.3(3) ?
C8 N3 C9 . . 111.5(5) ?
C8 N3 C11B . . 112.1(7) ?
C9 N3 C11B . . 91.9(7) ?
C8 N3 C11A . . 111.0(6) ?
C9 N3 C11A . . 127.4(7) ?
N1 C1 C2 . . 132.6(4) ?
N1 C1 C6 . . 105.6(3) ?
C2 C1 C6 . . 121.8(4) ?
C3 C2 C1 . . 117.2(4) ?
C3 C2 H2 . . 121.4 ?
C1 C2 H2 . . 121.4 ?
C2 C3 C4 . . 121.3(4) ?
C2 C3 H3 . . 119.3 ?
C4 C3 H3 . . 119.3 ?
C5 C4 C3 . . 121.8(5) ?
C5 C4 H4 . . 119.1 ?
C3 C4 H4 . . 119.1 ?
C4 C5 C6 . . 117.7(4) ?
C4 C5 H5 . . 121.1 ?
C6 C5 H5 . . 121.1 ?
N2 C6 C5 . . 130.4(3) ?
N2 C6 C1 . . 109.5(4) ?
C5 C6 C1 . . 120.2(4) ?
N2 C7 N1 . . 113.0(3) ?
N2 C7 C8 . . 124.9(3) ?
N1 C7 C8 . . 121.9(4) ?
N3 C8 C7 . . 112.2(3) ?
N3 C8 H8A . . 109.2 ?
C7 C8 H8A . . 109.2 ?
N3 C8 H8B . . 109.2 ?
C7 C8 H8B . . 109.2 ?
H8A C8 H8B . . 107.9 ?
N3 C9 C10 . . 113.6(6) ?
N3 C9 H9A . . 108.8 ?
C10 C9 H9A . . 108.8 ?
N3 C9 H9B . . 108.8 ?
C10 C9 H9B . . 108.8 ?
H9A C9 H9B . . 107.7 ?
C9 C10 H10A . . 109.5 ?
C9 C10 H10B . . 109.5 ?
H10A C10 H10B . . 109.5 ?
C9 C10 H10C . . 109.5 ?
H10A C10 H10C . . 109.5 ?
H10B C10 H10C . . 109.5 ?
C12A C11A N3 . . 111.0(13) ?
C12A C11A H11A . . 109.4 ?
N3 C11A H11A . . 109.4 ?
C12A C11A H11B . . 109.4 ?
N3 C11A H11B . . 109.4 ?
H11A C11A H11B . . 108.0 ?
C11A C12A H12A . . 109.5 ?
C11A C12A H12B . . 109.5 ?
H12A C12A H12B . . 109.5 ?
C11A C12A H12C . . 109.5 ?
H12A C12A H12C . . 109.5 ?
H12B C12A H12C . . 109.5 ?
N3 C11B C12B . . 101.0(16) ?
N3 C11B H11C . . 111.6 ?
C12B C11B H11C . . 111.6 ?
N3 C11B H11D . . 111.6 ?
C12B C11B H11D . . 111.6 ?
H11C C11B H11D . . 109.4 ?
C11B C12B H12D . . 109.5 ?
C11B C12B H12E . . 109.5 ?
H12D C12B H12E . . 109.5 ?
C11B C12B H12F . . 109.5 ?
H12D C12B H12F . . 109.5 ?
H12E C12B H12F . . 109.5 ?

loop_
_geom_bond_atom_site_label_1
_geom_bond_atom_site_label_2
_geom_bond_site_symmetry_2
_geom_bond_distance
_geom_bond_publ_flag
N1 C7 . 1.360(5) ?
N1 C1 . 1.369(5) ?
N1 H1 . 0.8600 ?
N2 C7 . 1.306(5) ?
N2 C6 . 1.379(5) ?
N3 C8 . 1.448(6) ?
N3 C9 . 1.453(8) ?
N3 C11B . 1.496(15) ?
N3 C11A . 1.547(13) ?
C1 C2 . 1.388(5) ?
C1 C6 . 1.396(4) ?
C2 C3 . 1.362(6) ?
C2 H2 . 0.9300 ?
C3 C4 . 1.396(6) ?
C3 H3 . 0.9300 ?
C4 C5 . 1.367(6) ?
C4 H4 . 0.9300 ?
C5 C6 . 1.387(5) ?
C5 H5 . 0.9300 ?
C7 C8 . 1.491(6) ?
C8 H8A . 0.9700 ?
C8 H8B . 0.9700 ?
C9 C10 . 1.513(8) ?
C9 H9A . 0.9700 ?
C9 H9B . 0.9700 ?
C10 H10A . 0.9600 ?
C10 H10B . 0.9600 ?
C10 H10C . 0.9600 ?
C11A C12A . 1.498(10) ?
C11A H11A . 0.9700 ?
C11A H11B . 0.9700 ?
C12A H12A . 0.9600 ?
C12A H12B . 0.9600 ?
C12A H12C . 0.9600 ?
C11B C12B . 1.505(11) ?
C11B H11C . 0.9700 ?
C11B H11D . 0.9700 ?
C12B H12D . 0.9600 ?
C12B H12E . 0.9600 ?
C12B H12F . 0.9600 ?

loop_
_geom_hbond_atom_site_label_D
_geom_hbond_atom_site_label_H
_geom_hbond_atom_site_label_A
_geom_hbond_site_symmetry_A
_geom_hbond_distance_DH
_geom_hbond_distance_HA
_geom_hbond_distance_DA
_geom_hbond_angle_DHA
_geom_hbond_publ_flag
N1 H1 N2 4 0.86 2.06 2.873(4) 157 yes

loop_
_geom_torsion_atom_site_label_1
_geom_torsion_atom_site_label_2
_geom_torsion_atom_site_label_3
_geom_torsion_atom_site_label_4
_geom_torsion_site_symmetry_1
_geom_torsion_site_symmetry_2
_geom_torsion_site_symmetry_3
_geom_torsion_site_symmetry_4
_geom_torsion
_geom_torsion_publ_flag
C7 N1 C1 C2 . . . . -176.9(4) ?
C7 N1 C1 C6 . . . . 0.1(5) ?
N1 C1 C2 C3 . . . . 177.3(4) ?
C6 C1 C2 C3 . . . . 0.7(6) ?
C1 C2 C3 C4 . . . . 0.2(7) ?
C2 C3 C4 C5 . . . . -0.1(8) ?
C3 C4 C5 C6 . . . . -0.9(7) ?
C7 N2 C6 C5 . . . . 178.8(4) ?
C7 N2 C6 C1 . . . . -0.7(5) ?
C4 C5 C6 N2 . . . . -177.7(5) ?
C4 C5 C6 C1 . . . . 1.8(7) ?
N1 C1 C6 N2 . . . . 0.4(5) ?
C2 C1 C6 N2 . . . . 177.8(4) ?
N1 C1 C6 C5 . . . . -179.2(4) ?
C2 C1 C6 C5 . . . . -1.8(7) ?
C6 N2 C7 N1 . . . . 0.8(5) ?
C6 N2 C7 C8 . . . . -174.1(5) ?
C1 N1 C7 N2 . . . . -0.6(5) ?
C1 N1 C7 C8 . . . . 174.5(4) ?
C9 N3 C8 C7 . . . . 73.2(6) ?
C11B N3 C8 C7 . . . . 174.5(8) ?
C11A N3 C8 C7 . . . . -138.7(6) ?
N2 C7 C8 N3 . . . . -155.9(5) ?
N1 C7 C8 N3 . . . . 29.6(7) ?
C8 N3 C9 C10 . . . . -162.1(5) ?
C11B N3 C9 C10 . . . . 83.2(9) ?
C11A N3 C9 C10 . . . . 56.2(10) ?
C8 N3 C11A C12A . . . . -68.0(13) ?
C9 N3 C11A C12A . . . . 73.8(14) ?
C8 N3 C11B C12B . . . . 83.4(15) ?
C9 N3 C11B C12B . . . . -162.5(14) ?
